data_4086836
loop_
_publ_author_name
'Aghazadeh Meshgi, Mohammad'
'Baumgartner, Judith'
'Jouikov, Viatcheslav V.'
'Marschner, Christoph'

_publ_section_title
;
 Electron Transfer and Modification of Oligosilanylsilatranes and Related
 Derivatives
;
_journal_name_full Organometallics
_journal_paper_doi 10.1021/acs.organomet.6b00786
_journal_year 2016
_chemical_formula_sum 'C26 H66 N2 O6 Si10'
_chemical_formula_weight 783.71
_chemical_name_systematic
;
 ?
;
_space_group_IT_number 2
_symmetry_cell_setting triclinic
_symmetry_space_group_name_Hall '-P 1'
_symmetry_space_group_name_H-M 'P -1'
_atom_sites_solution_hydrogens geom
_atom_sites_solution_primary direct
_atom_sites_solution_secondary difmap
_audit_creation_method SHELXL-97
_cell_angle_alpha 74.801(4)
_cell_angle_beta 67.356(3)
_cell_angle_gamma 80.458(4)
_cell_formula_units_Z 2
_cell_length_a 12.710(3)
_cell_length_b 13.762(3)
_cell_length_c 14.195(3)
_cell_measurement_reflns_used 12147
_cell_measurement_temperature 100(2)
_cell_measurement_theta_max 52.542
_cell_measurement_theta_min 4.911
_cell_volume 2205.5(9)
_computing_cell_refinement 'Bruker XSCANS'
_computing_data_collection 'Bruker XSCANS'
_computing_data_reduction 'Bruker SHELXTL'
_computing_molecular_graphics 'Bruker SHELXTL'
_computing_publication_material 'Bruker SHELXTL'
_computing_structure_refinement 'SHELXL-97 (Sheldrick, 1997)'
_computing_structure_solution 'SHELXS-97 (Sheldrick, 1990)'
_diffrn_ambient_temperature 100(2)
_diffrn_measured_fraction_theta_full 0.979
_diffrn_measured_fraction_theta_max 0.979
_diffrn_measurement_device_type 'SMART APEX'
_diffrn_measurement_method '\w scans'
_diffrn_radiation_monochromator graphite
_diffrn_radiation_source 'fine-focus sealed tube'
_diffrn_radiation_type MoK\a
_diffrn_radiation_wavelength 0.71073
_diffrn_reflns_av_R_equivalents 0.0240
_diffrn_reflns_av_sigmaI/netI 0.0325
_diffrn_reflns_limit_h_max 15
_diffrn_reflns_limit_h_min -15
_diffrn_reflns_limit_k_max 17
_diffrn_reflns_limit_k_min -17
_diffrn_reflns_limit_l_max 17
_diffrn_reflns_limit_l_min -17
_diffrn_reflns_number 17341
_diffrn_reflns_theta_full 26.20
_diffrn_reflns_theta_max 26.20
_diffrn_reflns_theta_min 1.54
_exptl_absorpt_coefficient_mu 0.333
_exptl_absorpt_correction_T_max 0.9184
_exptl_absorpt_correction_T_min 0.8895
_exptl_absorpt_correction_type multi-scan
_exptl_absorpt_process_details SADABS
_exptl_crystal_colour colorless
_exptl_crystal_density_diffrn 1.180
_exptl_crystal_density_method 'not measured'
_exptl_crystal_description blocks
_exptl_crystal_F_000 848
_exptl_crystal_size_max 0.36
_exptl_crystal_size_mid 0.30
_exptl_crystal_size_min 0.26
_platon_squeeze_details
;
;
_refine_diff_density_max 0.714
_refine_diff_density_min -0.307
_refine_diff_density_rms 0.073
_refine_ls_extinction_method none
_refine_ls_goodness_of_fit_ref 1.076
_refine_ls_hydrogen_treatment constr
_refine_ls_matrix_type full
_refine_ls_number_parameters 411
_refine_ls_number_reflns 8677
_refine_ls_number_restraints 0
_refine_ls_restrained_S_all 1.076
_refine_ls_R_factor_all 0.0392
_refine_ls_R_factor_gt 0.0358
_refine_ls_shift/su_max 0.006
_refine_ls_shift/su_mean 0.001
_refine_ls_structure_factor_coef Fsqd
_refine_ls_weighting_details 'calc w=1/[\s^2^(Fo^2^)+(0.0662P)^2^+0.2520P] where P=(Fo^2^+2Fc^2^)/3'
_refine_ls_weighting_scheme calc
_refine_ls_wR_factor_gt 0.0994
_refine_ls_wR_factor_ref 0.1018
_reflns_number_gt 7765
_reflns_number_total 8677
_reflns_threshold_expression >2sigma(I)
_cod_data_source_file om6b00786_si_003.cif
_cod_data_source_block cis-8_1181j
_cod_original_cell_volume 2205.6(9)
_cod_original_sg_symbol_H-M P-1
_cod_database_code 4086836

loop_
_symmetry_equiv_pos_as_xyz
'x, y, z'
'-x, -y, -z'

loop_
_atom_site_label
_atom_site_type_symbol
_atom_site_fract_x
_atom_site_fract_y
_atom_site_fract_z
_atom_site_U_iso_or_equiv
_atom_site_adp_type
_atom_site_occupancy
_atom_site_symmetry_multiplicity
_atom_site_calc_flag
_atom_site_refinement_flags
Si1 Si 0.87761(3) 0.80014(3) 0.31521(3) 0.01910(10) Uani 1 1 d .
Si2 Si 0.69834(3) 0.73369(3) 0.41253(3) 0.01956(10) Uani 1 1 d .
Si3 Si 0.58858(3) 0.75273(3) 0.30712(3) 0.01900(10) Uani 1 1 d .
Si4 Si 0.67915(3) 0.66987(3) 0.16829(3) 0.01861(10) Uani 1 1 d .
Si5 Si 0.87801(3) 0.65529(3) 0.11861(3) 0.01947(10) Uani 1 1 d .
Si6 Si 0.93883(3) 0.79868(3) 0.13662(3) 0.02025(11) Uani 1 1 d .
Si7 Si 0.85632(4) 0.96786(3) 0.33239(3) 0.02005(11) Uani 1 1 d .
Si8 Si 1.01576(4) 0.72115(4) 0.38784(4) 0.02674(12) Uani 1 1 d .
Si9 Si 0.62740(4) 0.74860(3) 0.02313(3) 0.02229(11) Uani 1 1 d .
Si10 Si 0.61090(4) 0.50927(3) 0.21695(3) 0.02370(11) Uani 1 1 d .
N1 N 0.82962(12) 1.13110(10) 0.35234(10) 0.0253(3) Uani 1 1 d .
N2 N 0.57153(13) 0.81406(13) -0.12099(11) 0.0360(4) Uani 1 1 d .
O1 O 0.84947(10) 0.94730(8) 0.45567(8) 0.0272(3) Uani 1 1 d .
O2 O 0.73516(10) 1.00334(8) 0.30949(9) 0.0270(3) Uani 1 1 d .
O3 O 0.97592(10) 1.01195(8) 0.23970(9) 0.0269(3) Uani 1 1 d .
O4 O 0.70306(10) 0.84918(9) -0.03147(9) 0.0296(3) Uani 1 1 d .
O5 O 0.48831(10) 0.77186(10) 0.08363(9) 0.0325(3) Uani 1 1 d .
O6 O 0.67120(11) 0.65285(9) -0.03703(9) 0.0324(3) Uani 1 1 d .
C1 C 0.61899(15) 0.80359(14) 0.52161(12) 0.0297(4) Uani 1 1 d .
H1A H 0.5503 0.7693 0.5698 0.045 Uiso 1 1 calc R
H1B H 0.5970 0.8730 0.4918 0.045 Uiso 1 1 calc R
H1C H 0.6687 0.8046 0.5596 0.045 Uiso 1 1 calc R
C2 C 0.71511(15) 0.59664(13) 0.47837(13) 0.0296(4) Uani 1 1 d .
H2A H 0.7571 0.5906 0.5250 0.044 Uiso 1 1 calc R
H2B H 0.7574 0.5572 0.4251 0.044 Uiso 1 1 calc R
H2C H 0.6395 0.5710 0.5191 0.044 Uiso 1 1 calc R
C3 C 0.56030(15) 0.89130(12) 0.25481(14) 0.0293(4) Uani 1 1 d .
H3A H 0.5210 0.8994 0.2056 0.044 Uiso 1 1 calc R
H3B H 0.6330 0.9232 0.2188 0.044 Uiso 1 1 calc R
H3C H 0.5122 0.9233 0.3129 0.044 Uiso 1 1 calc R
C4 C 0.44169(13) 0.70603(14) 0.38563(13) 0.0281(4) Uani 1 1 d .
H4A H 0.4029 0.7421 0.4424 0.042 Uiso 1 1 calc R
H4B H 0.4487 0.6335 0.4152 0.042 Uiso 1 1 calc R
H4C H 0.3971 0.7183 0.3401 0.042 Uiso 1 1 calc R
C5 C 0.94055(14) 0.64139(13) -0.02141(12) 0.0275(4) Uani 1 1 d .
H5A H 1.0242 0.6360 -0.0448 0.041 Uiso 1 1 calc R
H5B H 0.9153 0.7005 -0.0657 0.041 Uiso 1 1 calc R
H5C H 0.9147 0.5804 -0.0266 0.041 Uiso 1 1 calc R
C6 C 0.92970(14) 0.53946(13) 0.19958(13) 0.0278(4) Uani 1 1 d .
H6A H 0.8999 0.4795 0.1965 0.042 Uiso 1 1 calc R
H6B H 0.9026 0.5463 0.2723 0.042 Uiso 1 1 calc R
H6C H 1.0134 0.5324 0.1719 0.042 Uiso 1 1 calc R
C7 C 0.87949(15) 0.91681(13) 0.06532(13) 0.0274(3) Uani 1 1 d .
H7A H 0.8888 0.9754 0.0877 0.041 Uiso 1 1 calc R
H7B H 0.7981 0.9116 0.0814 0.041 Uiso 1 1 calc R
H7C H 0.9207 0.9248 -0.0102 0.041 Uiso 1 1 calc R
C8 C 1.09991(14) 0.79689(15) 0.07535(14) 0.0317(4) Uani 1 1 d .
H8A H 1.1240 0.7972 0.0009 0.048 Uiso 1 1 calc R
H8B H 1.1337 0.7359 0.1102 0.048 Uiso 1 1 calc R
H8C H 1.1255 0.8567 0.0832 0.048 Uiso 1 1 calc R
C9 C 0.46013(15) 0.51899(14) 0.22024(15) 0.0346(4) Uani 1 1 d .
H9A H 0.4599 0.5426 0.1489 0.052 Uiso 1 1 calc R
H9B H 0.4129 0.5669 0.2629 0.052 Uiso 1 1 calc R
H9C H 0.4291 0.4525 0.2506 0.052 Uiso 1 1 calc R
C10 C 0.69951(16) 0.42644(14) 0.12392(14) 0.0346(4) Uani 1 1 d .
H10A H 0.7777 0.4160 0.1239 0.052 Uiso 1 1 calc R
H10B H 0.7008 0.4590 0.0533 0.052 Uiso 1 1 calc R
H10C H 0.6662 0.3612 0.1460 0.052 Uiso 1 1 calc R
C11 C 0.61238(15) 0.44249(13) 0.34992(13) 0.0305(4) Uani 1 1 d .
H11A H 0.5749 0.3793 0.3725 0.046 Uiso 1 1 calc R
H11B H 0.5715 0.4857 0.3998 0.046 Uiso 1 1 calc R
H11C H 0.6916 0.4276 0.3469 0.046 Uiso 1 1 calc R
C12 C 1.07585(19) 0.59346(15) 0.36004(18) 0.0458(5) Uani 1 1 d .
H12A H 1.1338 0.5670 0.3919 0.069 Uiso 1 1 calc R
H12B H 1.1109 0.5991 0.2843 0.069 Uiso 1 1 calc R
H12C H 1.0143 0.5475 0.3894 0.069 Uiso 1 1 calc R
C13 C 1.13827(15) 0.80452(16) 0.33061(15) 0.0377(4) Uani 1 1 d .
H13A H 1.1995 0.7719 0.3566 0.057 Uiso 1 1 calc R
H13B H 1.1120 0.8695 0.3512 0.057 Uiso 1 1 calc R
H13C H 1.1672 0.8156 0.2542 0.057 Uiso 1 1 calc R
C14 C 0.95639(17) 0.70745(15) 0.53357(14) 0.0361(4) Uani 1 1 d .
H14A H 0.8965 0.6597 0.5650 0.054 Uiso 1 1 calc R
H14B H 0.9240 0.7733 0.5503 0.054 Uiso 1 1 calc R
H14C H 1.0177 0.6822 0.5615 0.054 Uiso 1 1 calc R
C15 C 0.80244(17) 1.02004(14) 0.51841(13) 0.0335(4) Uani 1 1 d .
H15A H 0.8284 1.0020 0.5787 0.040 Uiso 1 1 calc R
H15B H 0.7179 1.0216 0.5457 0.040 Uiso 1 1 calc R
C16 C 0.84104(16) 1.12265(13) 0.45272(13) 0.0307(4) Uani 1 1 d .
H16A H 0.7927 1.1768 0.4872 0.037 Uiso 1 1 calc R
H16B H 0.9215 1.1283 0.4427 0.037 Uiso 1 1 calc R
C17 C 0.69389(15) 1.10478(13) 0.28450(15) 0.0322(4) Uani 1 1 d .
H17A H 0.6112 1.1083 0.2973 0.039 Uiso 1 1 calc R
H17B H 0.7343 1.1343 0.2097 0.039 Uiso 1 1 calc R
C18 C 0.71380(15) 1.16344(13) 0.35181(14) 0.0321(4) Uani 1 1 d .
H18A H 0.7073 1.2369 0.3224 0.039 Uiso 1 1 calc R
H18B H 0.6568 1.1487 0.4238 0.039 Uiso 1 1 calc R
C19 C 1.01904(15) 1.10255(13) 0.23465(14) 0.0318(4) Uani 1 1 d .
H19A H 1.0745 1.1265 0.1635 0.038 Uiso 1 1 calc R
H19B H 1.0590 1.0902 0.2848 0.038 Uiso 1 1 calc R
C20 C 0.92089(16) 1.18180(13) 0.26098(14) 0.0320(4) Uani 1 1 d .
H20A H 0.9448 1.2383 0.2774 0.038 Uiso 1 1 calc R
H20B H 0.8944 1.2089 0.2014 0.038 Uiso 1 1 calc R
C21 C 0.5908(2) 0.72690(17) -0.16792(16) 0.0471(5) Uani 1 1 d .
H21A H 0.6098 0.7491 -0.2444 0.057 Uiso 1 1 calc R
H21B H 0.5214 0.6888 -0.1377 0.057 Uiso 1 1 calc R
C22 C 0.68990(19) 0.66127(16) -0.14394(14) 0.0411(5) Uani 1 1 d .
H22A H 0.6943 0.5936 -0.1578 0.049 Uiso 1 1 calc R
H22B H 0.7628 0.6922 -0.1888 0.049 Uiso 1 1 calc R
C23 C 0.67576(16) 0.93273(14) -0.10377(14) 0.0357(4) Uani 1 1 d .
H23A H 0.7411 0.9758 -0.1406 0.043 Uiso 1 1 calc R
H23B H 0.6088 0.9740 -0.0662 0.043 Uiso 1 1 calc R
C24 C 0.64918(17) 0.89416(15) -0.18180(14) 0.0397(5) Uani 1 1 d .
H24A H 0.6124 0.9491 -0.2221 0.048 Uiso 1 1 calc R
H24B H 0.7201 0.8673 -0.2313 0.048 Uiso 1 1 calc R
C25 C 0.45156(16) 0.84910(18) -0.07344(15) 0.0446(5) Uani 1 1 d .
H25A H 0.4072 0.8430 -0.1154 0.054 Uiso 1 1 calc R
H25B H 0.4454 0.9207 -0.0695 0.054 Uiso 1 1 calc R
C26 C 0.40646(16) 0.78273(18) 0.03545(15) 0.0441(5) Uani 1 1 d .
H26A H 0.3333 0.8138 0.0776 0.053 Uiso 1 1 calc R
H26B H 0.3925 0.7157 0.0310 0.053 Uiso 1 1 calc R

loop_
_atom_site_aniso_label
_atom_site_aniso_U_11
_atom_site_aniso_U_22
_atom_site_aniso_U_33
_atom_site_aniso_U_23
_atom_site_aniso_U_13
_atom_site_aniso_U_12
Si1 0.0203(2) 0.0214(2) 0.0169(2) -0.00349(16) -0.00894(16) -0.00036(17)
Si2 0.0203(2) 0.0241(2) 0.0145(2) -0.00256(16) -0.00784(16) -0.00084(17)
Si3 0.0181(2) 0.0234(2) 0.0157(2) -0.00369(16) -0.00757(16) 0.00097(16)
Si4 0.0189(2) 0.0224(2) 0.0148(2) -0.00295(16) -0.00697(16) -0.00180(16)
Si5 0.0191(2) 0.0232(2) 0.0161(2) -0.00527(16) -0.00586(16) -0.00084(16)
Si6 0.0184(2) 0.0251(2) 0.0174(2) -0.00502(17) -0.00578(16) -0.00293(17)
Si7 0.0220(2) 0.0229(2) 0.0159(2) -0.00408(16) -0.00767(17) -0.00150(17)
Si8 0.0290(2) 0.0297(2) 0.0278(2) -0.00629(19) -0.01879(19) 0.00232(19)
Si9 0.0216(2) 0.0299(2) 0.0161(2) -0.00289(17) -0.00857(17) -0.00291(18)
Si10 0.0240(2) 0.0243(2) 0.0229(2) -0.00544(18) -0.00740(18) -0.00402(18)
N1 0.0299(7) 0.0267(7) 0.0201(7) -0.0058(5) -0.0092(6) -0.0027(6)
N2 0.0350(8) 0.0486(10) 0.0250(7) -0.0033(7) -0.0162(6) 0.0010(7)
O1 0.0406(7) 0.0248(6) 0.0191(5) -0.0042(4) -0.0145(5) -0.0020(5)
O2 0.0270(6) 0.0268(6) 0.0323(6) -0.0102(5) -0.0156(5) 0.0031(5)
O3 0.0272(6) 0.0263(6) 0.0226(6) -0.0056(5) -0.0030(5) -0.0044(5)
O4 0.0306(6) 0.0329(7) 0.0238(6) 0.0039(5) -0.0129(5) -0.0070(5)
O5 0.0211(6) 0.0532(8) 0.0216(6) -0.0023(5) -0.0106(5) -0.0008(5)
O6 0.0451(7) 0.0360(7) 0.0220(6) -0.0083(5) -0.0183(5) 0.0003(6)
C1 0.0291(9) 0.0398(10) 0.0196(8) -0.0104(7) -0.0049(7) -0.0044(7)
C2 0.0315(9) 0.0293(9) 0.0251(8) 0.0031(7) -0.0121(7) -0.0046(7)
C3 0.0349(9) 0.0263(8) 0.0304(9) -0.0057(7) -0.0186(7) 0.0044(7)
C4 0.0204(8) 0.0379(9) 0.0239(8) -0.0082(7) -0.0053(6) -0.0009(7)
C5 0.0269(8) 0.0333(9) 0.0187(8) -0.0075(7) -0.0031(6) -0.0021(7)
C6 0.0280(8) 0.0303(9) 0.0261(8) -0.0072(7) -0.0124(7) 0.0041(7)
C7 0.0337(9) 0.0278(8) 0.0213(8) -0.0008(6) -0.0115(7) -0.0069(7)
C8 0.0220(8) 0.0440(10) 0.0273(8) -0.0083(8) -0.0045(7) -0.0070(7)
C9 0.0308(9) 0.0382(10) 0.0391(10) -0.0084(8) -0.0140(8) -0.0103(8)
C10 0.0384(10) 0.0321(9) 0.0341(9) -0.0140(8) -0.0095(8) -0.0020(8)
C11 0.0345(9) 0.0253(8) 0.0279(9) -0.0018(7) -0.0090(7) -0.0038(7)
C12 0.0573(13) 0.0379(11) 0.0569(13) -0.0170(10) -0.0410(11) 0.0185(10)
C13 0.0283(9) 0.0581(13) 0.0342(10) -0.0126(9) -0.0159(8) -0.0074(9)
C14 0.0467(11) 0.0389(10) 0.0285(9) -0.0003(8) -0.0230(8) -0.0066(8)
C15 0.0469(11) 0.0363(10) 0.0196(8) -0.0093(7) -0.0116(7) -0.0048(8)
C16 0.0394(10) 0.0333(9) 0.0247(8) -0.0124(7) -0.0135(7) -0.0023(8)
C17 0.0327(9) 0.0322(9) 0.0355(9) -0.0087(8) -0.0192(8) 0.0069(7)
C18 0.0346(9) 0.0283(9) 0.0344(9) -0.0110(7) -0.0144(8) 0.0067(7)
C19 0.0321(9) 0.0317(9) 0.0288(9) -0.0055(7) -0.0059(7) -0.0090(7)
C20 0.0388(10) 0.0260(9) 0.0284(9) -0.0033(7) -0.0087(7) -0.0076(7)
C21 0.0603(13) 0.0643(14) 0.0294(10) -0.0121(9) -0.0288(10) -0.0033(11)
C22 0.0583(13) 0.0484(12) 0.0232(9) -0.0128(8) -0.0194(9) -0.0017(10)
C23 0.0345(10) 0.0310(9) 0.0304(9) 0.0055(7) -0.0088(8) 0.0006(8)
C24 0.0378(10) 0.0483(11) 0.0210(8) 0.0049(8) -0.0100(7) 0.0069(9)
C25 0.0339(10) 0.0698(15) 0.0318(10) -0.0013(9) -0.0223(8) 0.0019(10)
C26 0.0262(9) 0.0713(15) 0.0348(10) 0.0000(10) -0.0182(8) -0.0038(9)

loop_
_atom_type_symbol
_atom_type_description
_atom_type_scat_dispersion_real
_atom_type_scat_dispersion_imag
_atom_type_scat_source
C C 0.0033 0.0016 'International Tables Vol C Tables 4.2.6.8 and 6.1.1.4'
H H 0.0000 0.0000 'International Tables Vol C Tables 4.2.6.8 and 6.1.1.4'
N N 0.0061 0.0033 'International Tables Vol C Tables 4.2.6.8 and 6.1.1.4'
O O 0.0106 0.0060 'International Tables Vol C Tables 4.2.6.8 and 6.1.1.4'
Si Si 0.0817 0.0704 'International Tables Vol C Tables 4.2.6.8 and 6.1.1.4'

loop_
_geom_angle_atom_site_label_1
_geom_angle_atom_site_label_2
_geom_angle_atom_site_label_3
_geom_angle
Si7 Si1 Si8 104.75(2)
Si7 Si1 Si6 108.77(2)
Si8 Si1 Si6 111.91(2)
Si7 Si1 Si2 106.51(2)
Si8 Si1 Si2 111.79(3)
Si6 Si1 Si2 112.60(2)
C2 Si2 C1 106.18(8)
C2 Si2 Si3 110.61(6)
C1 Si2 Si3 108.91(6)
C2 Si2 Si1 111.03(6)
C1 Si2 Si1 108.67(6)
Si3 Si2 Si1 111.27(3)
C3 Si3 C4 104.19(8)
C3 Si3 Si4 110.00(6)
C4 Si3 Si4 109.43(6)
C3 Si3 Si2 109.25(6)
C4 Si3 Si2 111.71(6)
Si4 Si3 Si2 111.97(3)
Si5 Si4 Si10 109.79(2)
Si5 Si4 Si9 109.97(2)
Si10 Si4 Si9 103.26(2)
Si5 Si4 Si3 112.48(2)
Si10 Si4 Si3 109.14(2)
Si9 Si4 Si3 111.79(3)
C5 Si5 C6 107.43(8)
C5 Si5 Si4 107.62(6)
C6 Si5 Si4 112.01(6)
C5 Si5 Si6 111.13(6)
C6 Si5 Si6 108.99(6)
Si4 Si5 Si6 109.65(2)
C7 Si6 C8 107.28(8)
C7 Si6 Si5 110.40(6)
C8 Si6 Si5 109.40(6)
C7 Si6 Si1 109.99(6)
C8 Si6 Si1 110.41(6)
Si5 Si6 Si1 109.35(2)
O3 Si7 O2 117.57(6)
O3 Si7 O1 116.66(6)
O2 Si7 O1 117.62(6)
O3 Si7 N1 80.71(5)
O2 Si7 N1 80.24(5)
O1 Si7 N1 80.29(5)
O3 Si7 Si1 101.03(5)
O2 Si7 Si1 98.51(4)
O1 Si7 Si1 99.23(4)
N1 Si7 Si1 178.21(4)
C12 Si8 C14 107.80(10)
C12 Si8 C13 107.08(10)
C14 Si8 C13 108.60(8)
C12 Si8 Si1 115.16(6)
C14 Si8 Si1 110.64(7)
C13 Si8 Si1 107.34(7)
O4 Si9 O5 115.53(7)
O4 Si9 O6 116.64(7)
O5 Si9 O6 118.80(7)
O4 Si9 N2 80.18(6)
O5 Si9 N2 79.97(6)
O6 Si9 N2 79.55(6)
O4 Si9 Si4 104.19(5)
O5 Si9 Si4 99.53(5)
O6 Si9 Si4 96.69(5)
N2 Si9 Si4 175.26(5)
C11 Si10 C10 107.09(8)
C11 Si10 C9 108.42(8)
C10 Si10 C9 107.29(9)
C11 Si10 Si4 110.77(6)
C10 Si10 Si4 112.45(6)
C9 Si10 Si4 110.64(6)
C16 N1 C20 114.92(14)
C16 N1 C18 114.20(13)
C20 N1 C18 114.52(14)
C16 N1 Si7 104.08(10)
C20 N1 Si7 103.49(10)
C18 N1 Si7 103.64(10)
C21 N2 C24 115.26(16)
C21 N2 C25 115.43(17)
C24 N2 C25 115.01(17)
C21 N2 Si9 102.90(11)
C24 N2 Si9 102.51(11)
C25 N2 Si9 103.00(11)
C15 O1 Si7 123.38(11)
C17 O2 Si7 124.14(11)
C19 O3 Si7 123.29(10)
C23 O4 Si9 122.77(11)
C26 O5 Si9 123.46(12)
C22 O6 Si9 124.36(12)
O1 C15 C16 109.00(14)
N1 C16 C15 106.41(13)
O2 C17 C18 108.89(14)
N1 C18 C17 106.51(13)
O3 C19 C20 109.21(14)
N1 C20 C19 106.18(14)
N2 C21 C22 106.66(15)
O6 C22 C21 108.06(16)
O4 C23 C24 109.05(15)
N2 C24 C23 106.30(14)
N2 C25 C26 106.71(16)
O5 C26 C25 108.90(15)

loop_
_geom_bond_atom_site_label_1
_geom_bond_atom_site_label_2
_geom_bond_distance
Si1 Si7 2.3447(8)
Si1 Si8 2.3454(7)
Si1 Si6 2.3527(8)
Si1 Si2 2.3540(7)
Si2 C2 1.8900(17)
Si2 C1 1.8966(17)
Si2 Si3 2.3525(7)
Si3 C3 1.8850(17)
Si3 C4 1.8870(17)
Si3 Si4 2.3464(7)
Si4 Si5 2.3366(8)
Si4 Si10 2.3426(8)
Si4 Si9 2.3429(7)
Si5 C5 1.8844(16)
Si5 C6 1.8888(17)
Si5 Si6 2.3408(7)
Si6 C7 1.8854(17)
Si6 C8 1.8901(17)
Si7 O3 1.6605(12)
Si7 O2 1.6639(12)
Si7 O1 1.6676(12)
Si7 N1 2.2912(15)
Si8 C12 1.875(2)
Si8 C14 1.8775(19)
Si8 C13 1.8790(19)
Si9 O4 1.6572(12)
Si9 O5 1.6591(13)
Si9 O6 1.6602(13)
Si9 N2 2.3326(15)
Si10 C11 1.8761(18)
Si10 C10 1.8789(18)
Si10 C9 1.8820(19)
N1 C16 1.460(2)
N1 C20 1.466(2)
N1 C18 1.468(2)
N2 C21 1.462(3)
N2 C24 1.463(3)
N2 C25 1.466(2)
O1 C15 1.418(2)
O2 C17 1.411(2)
O3 C19 1.418(2)
O4 C23 1.421(2)
O5 C26 1.420(2)
O6 C22 1.418(2)
C15 C16 1.514(2)
C17 C18 1.512(2)
C19 C20 1.513(3)
C21 C22 1.520(3)
C23 C24 1.510(3)
C25 C26 1.518(3)

loop_
_geom_torsion_atom_site_label_1
_geom_torsion_atom_site_label_2
_geom_torsion_atom_site_label_3
_geom_torsion_atom_site_label_4
_geom_torsion
Si7 Si1 Si2 C2 -143.73(6)
Si8 Si1 Si2 C2 -29.87(6)
Si6 Si1 Si2 C2 97.13(6)
Si7 Si1 Si2 C1 -27.31(6)
Si8 Si1 Si2 C1 86.56(7)
Si6 Si1 Si2 C1 -146.45(6)
Si7 Si1 Si2 Si3 92.60(3)
Si8 Si1 Si2 Si3 -153.54(2)
Si6 Si1 Si2 Si3 -26.54(3)
C2 Si2 Si3 C3 173.85(8)
C1 Si2 Si3 C3 57.53(8)
Si1 Si2 Si3 C3 -62.24(6)
C2 Si2 Si3 C4 59.11(8)
C1 Si2 Si3 C4 -57.21(9)
Si1 Si2 Si3 C4 -176.98(6)
C2 Si2 Si3 Si4 -64.03(6)
C1 Si2 Si3 Si4 179.65(6)
Si1 Si2 Si3 Si4 59.88(3)
C3 Si3 Si4 Si5 94.78(6)
C4 Si3 Si4 Si5 -151.32(6)
Si2 Si3 Si4 Si5 -26.90(3)
C3 Si3 Si4 Si10 -143.11(6)
C4 Si3 Si4 Si10 -29.21(6)
Si2 Si3 Si4 Si10 95.20(3)
C3 Si3 Si4 Si9 -29.51(6)
C4 Si3 Si4 Si9 84.38(6)
Si2 Si3 Si4 Si9 -151.20(2)
Si10 Si4 Si5 C5 82.14(6)
Si9 Si4 Si5 C5 -30.82(6)
Si3 Si4 Si5 C5 -156.12(6)
Si10 Si4 Si5 C6 -35.72(6)
Si9 Si4 Si5 C6 -148.68(6)
Si3 Si4 Si5 C6 86.02(6)
Si10 Si4 Si5 Si6 -156.86(2)
Si9 Si4 Si5 Si6 90.18(3)
Si3 Si4 Si5 Si6 -35.12(3)
C5 Si5 Si6 C7 66.14(8)
C6 Si5 Si6 C7 -175.65(8)
Si4 Si5 Si6 C7 -52.71(6)
C5 Si5 Si6 C8 -51.69(9)
C6 Si5 Si6 C8 66.51(9)
Si4 Si5 Si6 C8 -170.54(6)
C5 Si5 Si6 Si1 -172.72(6)
C6 Si5 Si6 Si1 -54.52(6)
Si4 Si5 Si6 Si1 68.43(3)
Si7 Si1 Si6 C7 -31.31(6)
Si8 Si1 Si6 C7 -146.56(6)
Si2 Si1 Si6 C7 86.50(6)
Si7 Si1 Si6 C8 86.88(7)
Si8 Si1 Si6 C8 -28.37(7)
Si2 Si1 Si6 C8 -155.30(7)
Si7 Si1 Si6 Si5 -152.70(2)
Si8 Si1 Si6 Si5 92.05(3)
Si2 Si1 Si6 Si5 -34.88(3)
Si8 Si1 Si7 O3 74.33(5)
Si6 Si1 Si7 O3 -45.47(5)
Si2 Si1 Si7 O3 -167.08(5)
Si8 Si1 Si7 O2 -165.27(5)
Si6 Si1 Si7 O2 74.92(5)
Si2 Si1 Si7 O2 -46.69(5)
Si8 Si1 Si7 O1 -45.33(5)
Si6 Si1 Si7 O1 -165.13(5)
Si2 Si1 Si7 O1 73.26(5)
Si8 Si1 Si7 N1 -119.6(13)
Si6 Si1 Si7 N1 120.6(13)
Si2 Si1 Si7 N1 -1.0(13)
Si7 Si1 Si8 C12 -167.14(9)
Si6 Si1 Si8 C12 -49.46(9)
Si2 Si1 Si8 C12 77.91(9)
Si7 Si1 Si8 C14 70.32(7)
Si6 Si1 Si8 C14 -172.00(7)
Si2 Si1 Si8 C14 -44.63(7)
Si7 Si1 Si8 C13 -48.02(7)
Si6 Si1 Si8 C13 69.66(7)
Si2 Si1 Si8 C13 -162.97(7)
Si5 Si4 Si9 O4 -48.43(5)
Si10 Si4 Si9 O4 -165.55(5)
Si3 Si4 Si9 O4 77.26(5)
Si5 Si4 Si9 O5 -167.98(5)
Si10 Si4 Si9 O5 74.91(6)
Si3 Si4 Si9 O5 -42.29(6)
Si5 Si4 Si9 O6 71.25(5)
Si10 Si4 Si9 O6 -45.86(5)
Si3 Si4 Si9 O6 -163.06(5)
Si5 Si4 Si9 N2 108.4(5)
Si10 Si4 Si9 N2 -8.7(5)
Si3 Si4 Si9 N2 -125.9(5)
Si5 Si4 Si10 C11 75.84(6)
Si9 Si4 Si10 C11 -166.93(6)
Si3 Si4 Si10 C11 -47.88(7)
Si5 Si4 Si10 C10 -43.95(7)
Si9 Si4 Si10 C10 73.28(7)
Si3 Si4 Si10 C10 -167.67(7)
Si5 Si4 Si10 C9 -163.90(7)
Si9 Si4 Si10 C9 -46.66(7)
Si3 Si4 Si10 C9 72.39(7)
O3 Si7 N1 C16 -110.37(11)
O2 Si7 N1 C16 129.36(11)
O1 Si7 N1 C16 8.92(10)
Si1 Si7 N1 C16 83.5(13)
O3 Si7 N1 C20 10.09(11)
O2 Si7 N1 C20 -110.18(11)
O1 Si7 N1 C20 129.38(11)
Si1 Si7 N1 C20 -156.1(12)
O3 Si7 N1 C18 129.92(11)
O2 Si7 N1 C18 9.65(10)
O1 Si7 N1 C18 -110.79(11)
Si1 Si7 N1 C18 -36.2(13)
O4 Si9 N2 C21 128.65(13)
O5 Si9 N2 C21 -113.01(13)
O6 Si9 N2 C21 9.01(12)
Si4 Si9 N2 C21 -28.6(6)
O4 Si9 N2 C24 8.70(12)
O5 Si9 N2 C24 127.04(13)
O6 Si9 N2 C24 -110.94(12)
Si4 Si9 N2 C24 -148.5(5)
O4 Si9 N2 C25 -111.02(14)
O5 Si9 N2 C25 7.33(13)
O6 Si9 N2 C25 129.34(14)
Si4 Si9 N2 C25 91.7(5)
O3 Si7 O1 C15 92.58(14)
O2 Si7 O1 C15 -55.33(14)
N1 Si7 O1 C15 18.20(13)
Si1 Si7 O1 C15 -160.05(12)
O3 Si7 O2 C17 -56.68(14)
O1 Si7 O2 C17 90.93(14)
N1 Si7 O2 C17 17.37(13)
Si1 Si7 O2 C17 -163.93(12)
O2 Si7 O3 C19 90.92(14)
O1 Si7 O3 C19 -57.01(14)
N1 Si7 O3 C19 17.13(13)
Si1 Si7 O3 C19 -163.31(12)
O5 Si9 O4 C23 -54.01(15)
O6 Si9 O4 C23 92.80(14)
N2 Si9 O4 C23 19.83(13)
Si4 Si9 O4 C23 -162.06(12)
O4 Si9 O5 C26 94.56(15)
O6 Si9 O5 C26 -51.49(17)
N2 Si9 O5 C26 20.60(15)
Si4 Si9 O5 C26 -154.61(14)
O4 Si9 O6 C22 -53.75(16)
O5 Si9 O6 C22 91.94(15)
N2 Si9 O6 C22 19.60(15)
Si4 Si9 O6 C22 -163.31(14)
Si7 O1 C15 C16 -41.57(19)
C20 N1 C16 C15 -141.72(15)
C18 N1 C16 C15 83.00(18)
Si7 N1 C16 C15 -29.29(15)
O1 C15 C16 N1 43.58(19)
Si7 O2 C17 C18 -40.71(19)
C16 N1 C18 C17 -142.22(15)
C20 N1 C18 C17 82.32(17)
Si7 N1 C18 C17 -29.67(15)
O2 C17 C18 N1 43.36(19)
Si7 O3 C19 C20 -40.99(19)
C16 N1 C20 C19 82.48(17)
C18 N1 C20 C19 -142.39(14)
Si7 N1 C20 C19 -30.30(15)
O3 C19 C20 N1 44.27(18)
C24 N2 C21 C22 80.39(19)
C25 N2 C21 C22 -141.71(17)
Si9 N2 C21 C22 -30.34(18)
Si9 O6 C22 C21 -43.9(2)
N2 C21 C22 O6 45.5(2)
Si9 O4 C23 C24 -44.89(19)
C21 N2 C24 C23 -141.35(16)
C25 N2 C24 C23 80.57(18)
Si9 N2 C24 C23 -30.40(16)
O4 C23 C24 N2 46.64(19)
C21 N2 C25 C26 82.7(2)
C24 N2 C25 C26 -139.26(17)
Si9 N2 C25 C26 -28.58(19)
Si9 O5 C26 C25 -44.5(2)
N2 C25 C26 O5 44.7(2)

loop_
_platon_squeeze_void_nr
_platon_squeeze_void_average_x
_platon_squeeze_void_average_y
_platon_squeeze_void_average_z
_platon_squeeze_void_volume
_platon_squeeze_void_count_electrons
_platon_squeeze_void_content
1 0.179 0.631 0.569 23 0 ' '
2 0.500 0.500 0.000 72 0 ' '
3 0.500 1.000 0.500 26 0 ' '
4 0.821 0.369 0.432 23 0 ' '
